data_4314020
loop_
_publ_author_name
'Sarah B. Hawkeswood'
'Douglas W. Stephan'

_publ_section_title
;
 Synthesis and Characterization of Vanadium(V)-Phosphinimide Complexes
;
_journal_name_full 'Inorganic Chemistry'
_journal_page_first 5429
_journal_page_last 5433
_journal_paper_doi 10.1021/ic030151d
_journal_volume 42
_journal_year 2003
_chemical_formula_sum 'C60 H50 Cl2 N4 P3 V'
_chemical_formula_weight 1041.79
_space_group_IT_number 148
_symmetry_space_group_name_Hall '-R 3'
_symmetry_space_group_name_H-M 'R -3 :H'
_atom_sites_solution_hydrogens geom
_atom_sites_solution_primary direct
_atom_sites_solution_secondary difmap
_audit_creation_method SHELXL-97
_cell_angle_alpha 90.00
_cell_angle_beta 90.00
_cell_angle_gamma 120.00
_cell_formula_units_Z 6
_cell_length_a 13.646(6)
_cell_length_b 13.646(6)
_cell_length_c 47.73(3)
_cell_measurement_temperature 293(2)
_cell_measurement_theta_max 25.0
_cell_measurement_theta_min 2.0
_cell_volume 7697(7)
_computing_structure_refinement 'SHELXL-97 (Sheldrick, 1997)'
_computing_structure_solution 'SHELXS-97 (Sheldrick, 1990)'
_diffrn_ambient_temperature 293(2)
_diffrn_measured_fraction_theta_full 0.985
_diffrn_measured_fraction_theta_max 0.985
_diffrn_radiation_monochromator graphite
_diffrn_radiation_source 'fine-focus sealed tube'
_diffrn_radiation_type MoK\a
_diffrn_radiation_wavelength 0.71073
_diffrn_reflns_av_R_equivalents 0.0657
_diffrn_reflns_av_sigmaI/netI 0.0701
_diffrn_reflns_limit_h_max 15
_diffrn_reflns_limit_h_min -14
_diffrn_reflns_limit_k_max 11
_diffrn_reflns_limit_k_min -15
_diffrn_reflns_limit_l_max 44
_diffrn_reflns_limit_l_min -52
_diffrn_reflns_number 11106
_diffrn_reflns_theta_full 23.28
_diffrn_reflns_theta_max 23.28
_diffrn_reflns_theta_min 1.28
_exptl_absorpt_coefficient_mu 0.435
_exptl_absorpt_correction_T_max 0.145121
_exptl_absorpt_correction_T_min 0.108540
_exptl_absorpt_correction_type sadabs
_exptl_crystal_density_diffrn 1.348
_exptl_crystal_density_method 'not measured'
_exptl_crystal_F_000 3240
_exptl_crystal_size_max 0.32
_exptl_crystal_size_mid 0.23
_exptl_crystal_size_min 0.21
_refine_diff_density_max 0.461
_refine_diff_density_min -0.234
_refine_diff_density_rms 0.064
_refine_ls_extinction_method none
_refine_ls_goodness_of_fit_ref 0.994
_refine_ls_hydrogen_treatment mixed
_refine_ls_matrix_type full
_refine_ls_number_parameters 200
_refine_ls_number_reflns 2441
_refine_ls_number_restraints 0
_refine_ls_restrained_S_all 0.994
_refine_ls_R_factor_all 0.0758
_refine_ls_R_factor_gt 0.0365
_refine_ls_shift/su_max 0.016
_refine_ls_shift/su_mean 0.002
_refine_ls_structure_factor_coef Fsqd
_refine_ls_weighting_details 'calc w=1/[\s^2^(Fo^2^)+(0.0646P)^2^+0.0000P] where P=(Fo^2^+2Fc^2^)/3'
_refine_ls_weighting_scheme calc
_refine_ls_wR_factor_gt 0.0974
_refine_ls_wR_factor_ref 0.1217
_reflns_number_gt 1497
_reflns_number_total 2441
_reflns_threshold_expression >2sigma(I)
_cod_data_source_file ic030151d_1.cif
_cod_data_source_block '[(Ph3PN)3VCl]Cl'
_cod_original_sg_symbol_H-M 'R -3'
_cod_database_code 4314020

loop_
_symmetry_equiv_pos_as_xyz
'x, y, z'
'-y, x-y, z'
'-x+y, -x, z'
'x+2/3, y+1/3, z+1/3'
'-y+2/3, x-y+1/3, z+1/3'
'-x+y+2/3, -x+1/3, z+1/3'
'x+1/3, y+2/3, z+2/3'
'-y+1/3, x-y+2/3, z+2/3'
'-x+y+1/3, -x+2/3, z+2/3'
'-x, -y, -z'
'y, -x+y, -z'
'x-y, x, -z'
'-x+2/3, -y+1/3, -z+1/3'
'y+2/3, -x+y+1/3, -z+1/3'
'x-y+2/3, x+1/3, -z+1/3'
'-x+1/3, -y+2/3, -z+2/3'
'y+1/3, -x+y+2/3, -z+2/3'
'x-y+1/3, x+2/3, -z+2/3'

loop_
_atom_site_label
_atom_site_type_symbol
_atom_site_fract_x
_atom_site_fract_y
_atom_site_fract_z
_atom_site_U_iso_or_equiv
_atom_site_adp_type
_atom_site_occupancy
_atom_site_symmetry_multiplicity
_atom_site_calc_flag
_atom_site_refinement_flags
_atom_site_disorder_assembly
_atom_site_disorder_group
V1 V 0.6667 0.3333 0.12058(2) 0.0380(3) Uani 1 3 d S . .
P1 P 0.91610(8) 0.43733(9) 0.09442(2) 0.0405(3) Uani 1 1 d . . .
N1 N 0.7969(2) 0.3543(2) 0.10913(7) 0.0451(9) Uani 1 1 d . . .
Cl1 Cl 0.6667 0.3333 0.16799(4) 0.0729(7) Uani 1 3 d S . .
Cl2 Cl 0.3333 0.6667 0.05507(4) 0.0692(6) Uani 1 3 d S . .
C1 C 0.8702(5) 0.5580(6) 0.00881(12) 0.0940(19) Uani 1 1 d . . .
H1B H 0.8623 0.5827 -0.0088 0.113 Uiso 1 1 calc R . .
C2 C 0.9073(5) 0.6327(5) 0.03108(14) 0.117(2) Uani 1 1 d . . .
H2A H 0.9224 0.7066 0.0287 0.140 Uiso 1 1 calc R . .
C3 C 1.1228(5) 0.7534(4) 0.14819(10) 0.0737(15) Uani 1 1 d . . .
H3A H 1.1644 0.8179 0.1590 0.088 Uiso 1 1 calc R . .
C4 C 0.9218(4) 0.5959(4) 0.05713(11) 0.0831(17) Uani 1 1 d . . .
H4A H 0.9458 0.6454 0.0723 0.100 Uiso 1 1 calc R . .
C5 C 0.8456(5) 0.4507(6) 0.01217(11) 0.0872(17) Uani 1 1 d . . .
H5A H 0.8176 0.4002 -0.0028 0.105 Uiso 1 1 calc R . .
C6 C 0.8621(4) 0.4155(4) 0.03788(11) 0.0745(15) Uani 1 1 d . . .
H6A H 0.8465 0.3413 0.0400 0.089 Uiso 1 1 calc R . .
C7 C 1.1034(4) 0.2398(5) 0.08256(12) 0.0757(15) Uani 1 1 d . . .
H7A H 1.1408 0.1991 0.0803 0.091 Uiso 1 1 calc R . .
C8 C 1.1781(4) 0.7159(4) 0.13122(11) 0.0700(14) Uani 1 1 d . . .
H8A H 1.2568 0.7546 0.1308 0.084 Uiso 1 1 calc R . .
C9 C 1.0116(4) 0.1997(4) 0.10046(11) 0.0683(14) Uani 1 1 d . . .
H9A H 0.9872 0.1322 0.1101 0.082 Uiso 1 1 calc R . .
C10 C 0.9562(3) 0.2606(4) 0.10391(10) 0.0556(12) Uani 1 1 d . . .
H10A H 0.8952 0.2345 0.1162 0.067 Uiso 1 1 calc R . .
C11 C 1.1398(4) 0.3394(5) 0.06812(10) 0.0713(14) Uani 1 1 d . . .
H11A H 1.2019 0.3658 0.0562 0.086 Uiso 1 1 calc R . .
C12 C 1.0842(3) 0.4005(4) 0.07130(9) 0.0557(12) Uani 1 1 d . . .
H12A H 1.1088 0.4679 0.0615 0.067 Uiso 1 1 calc R . .
C13 C 1.1182(4) 0.6208(4) 0.11459(9) 0.0563(12) Uani 1 1 d . . .
H13A H 1.1564 0.5972 0.1027 0.068 Uiso 1 1 calc R . .
C14 C 1.0068(4) 0.6971(4) 0.14939(10) 0.0663(13) Uani 1 1 d . . .
H14A H 0.9696 0.7235 0.1608 0.080 Uiso 1 1 calc R . .
C15 C 0.9011(3) 0.4874(3) 0.06065(9) 0.0453(10) Uani 1 1 d . . .
C16 C 0.9457(4) 0.6004(3) 0.13341(9) 0.0533(12) Uani 1 1 d . . .
H16A H 0.8671 0.5613 0.1344 0.064 Uiso 1 1 calc R . .
C17 C 1.0002(3) 0.5606(3) 0.11588(8) 0.0408(10) Uani 1 1 d . . .
C18 C 0.9914(3) 0.3606(3) 0.08916(8) 0.0426(10) Uani 1 1 d . . .
C50 C 1.0000 0.0000 0.0284(5) 0.109(8) Uiso 0.50 3 d SP . .
C51 C 0.9423(16) -0.0770(15) 0.0201(4) 0.086(5) Uiso 0.33 1 d P . .
C52 C 0.9526(16) -0.1045(14) -0.0101(4) 0.083(5) Uiso 0.33 1 d P . .

loop_
_atom_site_aniso_label
_atom_site_aniso_U_11
_atom_site_aniso_U_22
_atom_site_aniso_U_33
_atom_site_aniso_U_23
_atom_site_aniso_U_13
_atom_site_aniso_U_12
V1 0.0364(5) 0.0364(5) 0.0410(7) 0.000 0.000 0.0182(2)
P1 0.0362(6) 0.0415(6) 0.0445(7) 0.0001(5) -0.0005(5) 0.0199(5)
N1 0.0411(19) 0.044(2) 0.053(2) 0.0005(17) -0.0001(16) 0.0234(17)
Cl1 0.0882(10) 0.0882(10) 0.0425(12) 0.000 0.000 0.0441(5)
Cl2 0.0707(9) 0.0707(9) 0.0663(14) 0.000 0.000 0.0353(4)
C1 0.096(4) 0.118(5) 0.051(4) 0.024(4) -0.010(3) 0.041(4)
C2 0.147(6) 0.076(4) 0.096(5) 0.033(4) -0.030(5) 0.033(4)
C3 0.090(4) 0.050(3) 0.052(3) -0.007(3) -0.016(3) 0.014(3)
C4 0.108(4) 0.057(3) 0.065(4) 0.003(3) -0.029(3) 0.026(3)
C5 0.108(5) 0.105(5) 0.052(4) -0.007(3) -0.015(3) 0.056(4)
C6 0.096(4) 0.071(3) 0.061(4) -0.009(3) -0.016(3) 0.045(3)
C7 0.080(4) 0.083(4) 0.091(4) -0.012(3) -0.004(3) 0.060(3)
C8 0.050(3) 0.067(3) 0.065(3) -0.001(3) -0.006(3) 0.007(3)
C9 0.067(3) 0.052(3) 0.093(4) 0.006(3) -0.001(3) 0.035(3)
C10 0.047(3) 0.052(3) 0.070(3) 0.001(2) 0.003(2) 0.026(2)
C11 0.068(3) 0.101(4) 0.064(3) 0.000(3) 0.007(3) 0.057(3)
C12 0.056(3) 0.065(3) 0.053(3) 0.004(2) 0.002(2) 0.035(3)
C13 0.051(3) 0.059(3) 0.053(3) 0.000(2) -0.002(2) 0.023(3)
C14 0.078(4) 0.056(3) 0.062(3) -0.013(3) -0.003(3) 0.031(3)
C15 0.039(2) 0.044(3) 0.048(3) 0.000(2) -0.004(2) 0.017(2)
C16 0.047(3) 0.049(3) 0.062(3) -0.005(2) -0.005(2) 0.023(2)
C17 0.042(2) 0.041(2) 0.040(2) 0.0054(19) -0.0035(19) 0.021(2)
C18 0.039(2) 0.042(2) 0.046(2) -0.003(2) 0.001(2) 0.020(2)

loop_
_atom_type_symbol
_atom_type_description
_atom_type_scat_dispersion_real
_atom_type_scat_dispersion_imag
_atom_type_scat_source
C C 0.0033 0.0016 'International Tables Vol C Tables 4.2.6.8 and 6.1.1.4'
H H 0.0000 0.0000 'International Tables Vol C Tables 4.2.6.8 and 6.1.1.4'
N N 0.0061 0.0033 'International Tables Vol C Tables 4.2.6.8 and 6.1.1.4'
P P 0.1023 0.0942 'International Tables Vol C Tables 4.2.6.8 and 6.1.1.4'
V V 0.3005 0.5294 'International Tables Vol C Tables 4.2.6.8 and 6.1.1.4'
Cl Cl 0.1484 0.1585 'International Tables Vol C Tables 4.2.6.8 and 6.1.1.4'

loop_
_geom_angle_atom_site_label_1
_geom_angle_atom_site_label_2
_geom_angle_atom_site_label_3
_geom_angle
_geom_angle_site_symmetry_1
_geom_angle_site_symmetry_3
_geom_angle_publ_flag
N1 V1 N1 110.62(10) . 3_665 ?
N1 V1 N1 110.62(11) . 2_655 ?
N1 V1 N1 110.62(11) 3_665 2_655 ?
N1 V1 Cl1 108.30(11) . . ?
N1 V1 Cl1 108.30(11) 3_665 . ?
N1 V1 Cl1 108.30(11) 2_655 . ?
N1 P1 C15 113.06(18) . . ?
N1 P1 C17 110.88(18) . . ?
C15 P1 C17 107.06(18) . . ?
N1 P1 C18 108.65(18) . . ?
C15 P1 C18 107.5(2) . . ?
C17 P1 C18 109.65(18) . . ?
P1 N1 V1 147.6(2) . . ?
C5 C1 C2 120.9(5) . . ?
C1 C2 C4 119.2(6) . . ?
C8 C3 C14 120.8(5) . . ?
C15 C4 C2 120.6(5) . . ?
C1 C5 C6 119.5(5) . . ?
C5 C6 C15 121.7(5) . . ?
C11 C7 C9 120.6(4) . . ?
C3 C8 C13 120.8(4) . . ?
C7 C9 C10 119.6(4) . . ?
C9 C10 C18 120.3(4) . . ?
C7 C11 C12 120.2(5) . . ?
C11 C12 C18 119.7(4) . . ?
C8 C13 C17 119.5(4) . . ?
C3 C14 C16 119.1(4) . . ?
C4 C15 C6 118.0(4) . . ?
C4 C15 P1 121.2(3) . . ?
C6 C15 P1 120.7(4) . . ?
C14 C16 C17 121.1(4) . . ?
C13 C17 C16 118.7(4) . . ?
C13 C17 P1 122.1(3) . . ?
C16 C17 P1 119.2(3) . . ?
C10 C18 C12 119.6(4) . . ?
C10 C18 P1 118.6(3) . . ?
C12 C18 P1 121.7(3) . . ?
C51 C50 C51 106(2) 2_645 3_765 ?
C51 C50 C51 106(2) 2_645 . ?
C51 C50 C51 106(2) 3_765 . ?
C51 C50 C52 119(3) 2_645 11_665 ?
C51 C50 C52 68.7(15) 3_765 11_665 ?
C51 C50 C52 37.6(12) . 11_665 ?
C51 C50 C52 37.6(12) 2_645 12_545 ?
C51 C50 C52 119(3) 3_765 12_545 ?
C51 C50 C52 68.7(15) . 12_545 ?
C52 C50 C52 90.2(14) 11_665 12_545 ?
C51 C50 C52 68.7(15) 2_645 10_755 ?
C51 C50 C52 37.6(12) 3_765 10_755 ?
C51 C50 C52 119(3) . 10_755 ?
C52 C50 C52 90.2(14) 11_665 10_755 ?
C52 C50 C52 90.2(14) 12_545 10_755 ?
C52 C51 C50 101(2) 11_665 . ?
C52 C51 C52 122(3) 11_665 12_545 ?
C50 C51 C52 71.3(14) . 12_545 ?
C52 C51 C52 75.6(16) 11_665 . ?
C50 C51 C52 120(2) . . ?
C52 C51 C52 63.1(12) 12_545 . ?
C52 C51 C51 114.9(18) 11_665 2_645 ?
C50 C51 C51 36.9(11) . 2_645 ?
C52 C51 C51 34.5(10) 12_545 2_645 ?
C52 C51 C51 89.6(10) . 2_645 ?
C52 C51 C51 64(2) 11_665 3_765 ?
C50 C51 C51 36.9(11) . 3_765 ?
C52 C51 C51 89.6(10) 12_545 3_765 ?
C52 C51 C51 105.1(10) . 3_765 ?
C51 C51 C51 60.000(3) 2_645 3_765 ?
C51 C52 C51 82(2) 12_545 11_665 ?
C51 C52 C50 41.8(15) 12_545 10_755 ?
C51 C52 C50 40.0(9) 11_665 10_755 ?
C51 C52 C51 119(2) 12_545 . ?
C51 C52 C51 90.8(15) 11_665 . ?
C50 C52 C51 111.3(14) 10_755 . ?
C51 C52 C52 69.1(13) 12_545 12_545 ?
C51 C52 C52 110.0(10) 11_665 12_545 ?
C50 C52 C52 91.8(9) 10_755 12_545 ?
C51 C52 C52 57.6(13) . 12_545 ?
C51 C52 C52 122.9(16) 12_545 11_665 ?
C51 C52 C52 59.3(8) 11_665 11_665 ?
C50 C52 C52 91.8(9) 10_755 11_665 ?
C51 C52 C52 35.3(10) . 11_665 ?
C52 C52 C52 86.0(16) 12_545 11_665 ?

loop_
_geom_bond_atom_site_label_1
_geom_bond_atom_site_label_2
_geom_bond_distance
_geom_bond_site_symmetry_2
_geom_bond_publ_flag
V1 N1 1.740(3) . ?
V1 N1 1.740(3) 3_665 ?
V1 N1 1.740(3) 2_655 ?
V1 Cl1 2.263(3) . ?
P1 N1 1.606(3) . ?
P1 C15 1.802(4) . ?
P1 C17 1.807(4) . ?
P1 C18 1.814(4) . ?
C1 C5 1.338(7) . ?
C1 C2 1.382(8) . ?
C2 C4 1.391(7) . ?
C3 C8 1.370(7) . ?
C3 C14 1.373(6) . ?
C4 C15 1.371(6) . ?
C5 C6 1.377(7) . ?
C6 C15 1.381(6) . ?
C7 C11 1.376(7) . ?
C7 C9 1.383(7) . ?
C8 C13 1.386(6) . ?
C9 C10 1.384(6) . ?
C10 C18 1.391(5) . ?
C11 C12 1.390(6) . ?
C12 C18 1.391(5) . ?
C13 C17 1.396(5) . ?
C14 C16 1.385(6) . ?
C16 C17 1.397(5) . ?
C50 C51 1.026(18) 2_645 ?
C50 C51 1.026(18) 3_765 ?
C50 C51 1.026(18) . ?
C50 C52 1.51(2) 11_665 ?
C50 C52 1.51(2) 12_545 ?
C50 C52 1.51(2) 10_755 ?
C51 C52 0.94(2) 11_665 ?
C51 C52 1.49(2) 12_545 ?
C51 C52 1.51(2) . ?
C51 C51 1.64(3) 2_645 ?
C51 C51 1.64(3) 3_765 ?
C52 C51 0.94(2) 12_545 ?
C52 C51 1.49(2) 11_665 ?
C52 C50 1.51(2) 10_755 ?
C52 C52 1.57(2) 12_545 ?
C52 C52 1.57(2) 11_665 ?
